data_4319996
loop_
_publ_author_name
'R. W. J. M. Hanssen'
'A. Meetsma'
'R. A. van Santen'
'H. C. L. Abbenhuis'

_publ_contact_author_address
;
     Crystal Structure Center,
     Chemical Physics,
     Materials Science Center,
     Groningen University,
     Nijenborgh 4,
     NL-9747 AG Groningen,
     The Netherlands.
;
_publ_contact_author_email A.Meetsma@fwn.rug.nl
_publ_contact_author_fax '+31 50 3634441'
_publ_contact_author_name
;
   Drs. A. Meetsma
;
_publ_contact_author_phone '+31 50 3634368'
_publ_section_title
;
 Synthesis, Structural Characterization, and Transmetalation Reactions of
 a Tetranuclear Magnesium Silsesquioxane Complex
;
_journal_name_full 'Inorganic Chemistry'
_journal_page_first 4049
_journal_page_last 4052
_journal_paper_doi 10.1021/ic0004131
_journal_volume 40
_journal_year 2001
_chemical_compound_source 'by syntheses'
_chemical_formula_moiety 'C78 H142 Cl2 Mg4 O26 Si14, 4(C4 H8 O)'
_chemical_formula_sum 'C102 H190 Cl2 Mg4 O32 Si14'
_chemical_formula_weight 2489.93
_chemical_name_systematic
;
 ?
;
_space_group_IT_number 14
_symmetry_cell_setting monoclinic
_symmetry_space_group_name_Hall '-P 2yn'
_symmetry_space_group_name_H-M 'P 1 21/n 1'
_atom_sites_solution_hydrogens geom
_atom_sites_solution_primary direct
_atom_sites_solution_secondary difmap
_audit_creation_date 1999-02-03
_audit_creation_method 'PLATON <TABLE ACC> option'
_cell_angle_alpha 90
_cell_angle_beta 113.229(2)
_cell_angle_gamma 90
_cell_formula_units_Z 2
_cell_length_a 15.744(1)
_cell_length_b 26.526(2)
_cell_length_c 16.917(1)
_cell_measurement_temperature 153
_cell_volume 6492.3(8)
_computing_cell_refinement 'Bruker SAINT'
_computing_data_collection 'Bruker SMART'
_computing_data_reduction 'Bruker SAINT'
_computing_molecular_graphics
;
 PLUTO (Meetsma, 1997)
 ORTEP (Burnett et al., 1996)
 PLATON (Spek, 1994, 1996)
;
_computing_publication_material 'PLATON (Spek, 1990)'
_computing_structure_refinement 'SHELXL-97 (Sheldrick, 1997)'
_computing_structure_solution 'Bruker SHELXTL'
_diffrn_ambient_temperature 153
_diffrn_measurement_device_type
;
      SMART CCD  area detector diffractometer
;
_diffrn_measurement_method omega-scans
_diffrn_radiation_detector
;
    CCD area detector
;
_diffrn_radiation_monochromator graphite
_diffrn_radiation_source 'fine focus sealed Siemens Mo tube '
_diffrn_radiation_type 'Mo K\a'
_diffrn_radiation_wavelength .71073
_diffrn_reflns_av_R_equivalents 0.0684
_diffrn_reflns_av_sigmaI/netI 0.0937
_diffrn_reflns_limit_h_max 18
_diffrn_reflns_limit_h_min -18
_diffrn_reflns_limit_k_max 31
_diffrn_reflns_limit_k_min -31
_diffrn_reflns_limit_l_max 11
_diffrn_reflns_limit_l_min -19
_diffrn_reflns_number 31707
_diffrn_reflns_reduction_process
;
 Intensity data were corrected for Lorentz and polarization  effects, scale
 variation and not for absorption and reduced to F~o~^2^
;
_diffrn_reflns_theta_max 24.71
_diffrn_reflns_theta_min 1.50
_diffrn_standards_number 3
_exptl_absorpt_coefficient_mu .27
_exptl_absorpt_correction_T_max 0.928
_exptl_absorpt_correction_T_min 0.582
_exptl_absorpt_correction_type multi-scan
_exptl_absorpt_process_details 'Bruker, 1999'
_exptl_crystal_colour colorless
_exptl_crystal_density_diffrn 1.274
_exptl_crystal_density_meas ?
_exptl_crystal_description block
_exptl_crystal_F_000 2672
_exptl_crystal_size_max 0.39
_exptl_crystal_size_mid 0.29
_exptl_crystal_size_min 0.24
_refine_diff_density_max .456
_refine_diff_density_min -.312
_refine_diff_density_rms .072
_refine_ls_extinction_method none
_refine_ls_goodness_of_fit_ref 0.960
_refine_ls_hydrogen_treatment mixed
_refine_ls_matrix_type full
_refine_ls_number_parameters 649
_refine_ls_number_reflns 11045
_refine_ls_number_restraints 0
_refine_ls_restrained_S_all 0.960
_refine_ls_R_factor_all 0.1194
_refine_ls_R_factor_gt 0.0628
_refine_ls_shift/su_max 0.000
_refine_ls_shift/su_mean 0.000
_refine_ls_structure_factor_coef Fsqd
_refine_ls_weighting_details 'w=1/[\s^2^(Fo^2^)+(0.0927P)^2^+0.0000P] where P=(Fo^2^+2Fc^2^)/3'
_refine_ls_weighting_scheme calc
_refine_ls_wR_factor_gt 0.1502
_refine_ls_wR_factor_ref 0.1732
_reflns_number_gt 6327
_reflns_number_total 11045
_reflns_threshold_expression >2sigma(I)
_cod_data_source_file ic0004131.cif
_cod_data_source_block c47h87cl
_cod_depositor_comments
;
The following automatic conversions were performed:

'_symmetry_cell_setting' value 'Monoclinic' changed to 'monoclinic'
according to the built-in table from CIF Core dictionary named
'cif_core.dic' version 2.4.1 from
2010-06-29.

'_exptl_absorpt_correction_type' value 'multiscan'
changed to 'multi-scan' according to the built-in table from CIF Core
dictionary named 'cif_core.dic' version 2.4.1 from 2010-06-29.

Automatic conversion script
Id: cif_fix_values 1646 2011-03-28 12:23:43Z adriana 

The following automatic conversions were performed:

'_exptl_crystal_density_meas' value 'Not Measured' was changed to '?'
- the value is perceived as not measured.

Automatic conversion script
Id: cif_fix_values 3008 2015-01-20 13:52:24Z robertas 

The following automatic conversions were performed:

'_refine_ls_weighting_scheme' value 'calc
w=1/[\s^2^(Fo^2^)+(0.0927P)^2^+0.0000P] where P=(Fo^2^+2Fc^2^)/3' was
changed to 'calc'. New tag '_refine_ls_weighting_details' was
created. The value of the new tag was set to
'w=1/[\s^2^(Fo^2^)+(0.0927P)^2^+0.0000P] where P=(Fo^2^+2Fc^2^)/3'.

Automatic conversion script
Id: cif_fix_values 3143 2015-03-26 13:38:13Z robertas 
;
_cod_original_sg_symbol_H-M 'P 21/n'
_cod_database_code 4319996

loop_
_symmetry_equiv_pos_as_xyz
x,y,z
1/2-x,1/2+y,1/2-z
-x,-y,-z
1/2+x,1/2-y,1/2+z

loop_
_atom_site_aniso_label
_atom_site_aniso_U_11
_atom_site_aniso_U_22
_atom_site_aniso_U_33
_atom_site_aniso_U_23
_atom_site_aniso_U_13
_atom_site_aniso_U_12
Cl .0519(8) .0679(8) .0579(9) -.0012(7) .0344(7) .0031(7)
Si1 .0363(7) .0417(7) .0382(8) .0078(6) .0197(6) .0008(6)
Si2 .0281(6) .0317(6) .0408(8) -.0017(6) .0177(6) -.0010(5)
Si3 .0348(7) .0365(7) .0422(8) .0001(6) .0238(6) .0003(6)
Si4 .0245(6) .0341(6) .0471(9) .0008(6) .0181(6) -.0026(5)
Si5 .0260(6) .0330(6) .0314(7) -.0005(6) .0146(5) -.0010(5)
Si6 .0247(6) .0341(6) .0365(8) .0008(6) .0160(5) .0013(5)
Si7 .0258(6) .0438(7) .0324(8) .0026(6) .0104(6) .0004(5)
Mg1 .0194(7) .0366(8) .0345(9) .0012(7) .0129(6) -.0007(6)
Mg2 .0231(7) .0425(8) .0450(10) .0063(8) .0179(7) .0024(6)
O1 .0432(18) .0413(17) .046(2) -.0060(16) .0273(16) -.0065(14)
O2 .0334(16) .0379(17) .043(2) .0044(15) .0179(15) -.0025(13)
O3 .0327(17) .0408(17) .050(2) .0018(16) .0205(15) .0030(14)
O4 .0243(15) .0384(16) .046(2) .0007(15) .0214(14) -.0030(13)
O5 .0213(14) .0389(16) .0402(19) .0038(14) .0171(13) .0013(12)
O6 .0221(15) .0323(15) .0383(19) .0013(14) .0141(13) .0020(12)
O7 .0313(17) .0472(18) .039(2) .0023(15) .0103(14) .0052(14)
O8 .0298(16) .0478(18) .038(2) .0013(15) .0127(14) .0027(14)
O9 .0312(16) .0360(16) .0382(19) -.0006(14) .0157(14) -.0024(13)
O10 .0421(18) .0523(19) .040(2) .0035(16) .0193(16) .0036(15)
O11 .0435(18) .0481(19) .042(2) .0039(16) .0218(16) -.0013(15)
O12 .0346(17) .057(2) .042(2) .0103(17) .0149(15) -.0002(15)
O13 .0296(17) .066(2) .046(2) -.0018(18) .0153(15) -.0060(16)
C1 .064(3) .054(3) .044(3) .010(3) .025(3) .003(3)
C2 .121(6) .077(4) .052(4) .018(3) .034(4) .006(4)
C3 .159(10) .39(2) .108(9) -.084(11) .097(8) -.093(13)
C4 .132(8) .164(9) .166(11) .056(8) .105(8) .005(7)
C5 .126(6) .080(5) .094(6) .028(4) .049(5) -.042(4)
C6 .046(3) .037(3) .059(4) -.011(2) .027(3) -.005(2)
C7 .074(4) .044(3) .109(6) -.002(3) .044(4) -.017(3)
C8 .190(10) .193(10) .166(10) -.109(9) .107(9) -.140(9)
C9 .116(6) .076(5) .108(7) -.036(5) .039(5) -.024(4)
C10 .108(5) .052(3) .071(5) -.021(3) .034(4) -.007(3)
C11 .036(3) .039(3) .058(3) -.005(2) .024(2) -.010(2)
C12 .032(3) .054(3) .130(6) -.004(4) .032(3) -.010(3)
C13 .052(4) .074(4) .200(9) .009(5) .071(5) -.002(3)
C14 .093(5) .092(5) .137(7) .004(5) .082(5) -.007(4)
C15 .045(3) .049(3) .106(5) .004(3) .035(3) -.010(3)
C16 .055(3) .044(3) .053(3) .001(3) .036(3) .002(2)
C17 .111(6) .125(6) .127(7) -.069(5) .095(5) -.051(5)
C18 .144(8) .169(9) .150(8) -.090(7) .119(7) -.067(7)
C19 .195(9) .118(6) .113(7) -.018(6) .125(7) -.032(7)
C20 .060(4) .065(4) .085(5) .001(3) .052(3) .001(3)
C21 .047(3) .039(3) .046(3) -.009(2) .025(2) -.013(2)
C22 .059(4) .042(3) .093(5) -.015(3) .030(3) .002(3)
C23 .105(6) .055(4) .141(8) -.036(5) .063(5) .009(4)
C24 .193(9) .068(5) .115(7) -.037(5) .093(7) -.007(5)
C25 .069(4) .064(4) .056(4) -.024(3) .029(3) -.021(3)
C26 .027(3) .093(4) .079(5) .013(4) .016(3) .004(3)
C27 .044(4) .264(12) .095(7) .071(8) .009(4) -.012(6)
C28 .088(6) .269(13) .057(6) -.014(7) .002(5) -.044(7)
C29 .070(4) .149(7) .069(5) -.041(5) .036(4) -.055(4)
C30 .045(3) .040(3) .047(3) .005(2) .025(2) .010(2)
C31 .062(4) .053(3) .104(5) .008(3) .047(4) .014(3)
C32 .066(5) .127(6) .181(9) .087(6) .060(5) .042(5)
C33 .057(4) .071(4) .132(6) .021(4) .058(4) .022(3)
C34 .050(3) .067(4) .099(5) .005(3) .046(3) .011(3)
C35 .033(3) .057(3) .032(3) .001(2) .008(2) -.002(2)
C36 .064(4) .125(6) .040(4) -.021(4) .014(3) -.021(4)
C37 .193(11) .45(2) .039(6) .036(9) .029(6) .173(14)
C38 .096(6) .175(9) .079(7) .030(6) -.015(5) .035(6)
C39 .045(3) .089(4) .068(5) .014(4) .004(3) .003(3)
O14 .186(10) .201(10) .425(18) -.044(11) .159(11) .004(8)
C40 .166(12) .153(12) .41(2) .003(13) .201(14) .026(9)
C41 .263(16) .095(8) .40(2) -.009(11) .252(17) -.009(9)
C42 .187(12) .141(10) .270(17) -.033(10) .142(12) -.050(10)
C43 .141(11) .32(2) .230(16) -.163(17) .117(11) -.099(14)
O15 .339(16) .324(18) .213(14) -.045(13) .025(11) -.157(14)
C44 .30(2) .211(18) .42(4) .13(3) .25(3) .025(19)
C45 .38(3) .32(3) .149(18) -.14(2) -.022(17) .06(2)
C46 .138(10) .210(15) .25(2) -.141(15) .065(12) -.050(10)
C47 .186(14) .148(12) .26(2) .009(14) .087(14) -.016(10)

loop_
_atom_site_label
_atom_site_thermal_displace_type
_atom_site_fract_x
_atom_site_fract_y
_atom_site_fract_z
_atom_site_occupancy
_atom_site_U_iso_or_equiv
Cl Uani .81592(9) -.04320(5) -.09536(9) 1.000 .0553(5)
Si1 Uani .43408(9) .13332(5) -.29434(9) 1.000 .0372(4)
Si2 Uani .49576(8) .15219(4) -.09643(8) 1.000 .0323(4)
Si3 Uani .58414(8) .05179(5) -.24048(9) 1.000 .0352(4)
Si4 Uani .67923(8) .09173(4) -.05780(9) 1.000 .0340(4)
Si5 Uani .44811(8) -.01453(4) -.18611(8) 1.000 .0291(4)
Si6 Uani .31053(8) .10437(4) -.10182(8) 1.000 .0305(4)
Si7 Uani .28577(8) .06355(5) -.27848(8) 1.000 .0343(4)
Mg1 Uani .59477(9) -.00135(5) .01167(9) 1.000 .0295(5)
Mg2 Uani .77426(9) -.01795(5) .01157(10) 1.000 .0355(5)
O1 Uani .5314(2) .01018(11) -.2077(2) 1.000 .0405(11)
O2 Uani .65849(19) .08043(10) -.15749(19) 1.000 .0372(10)
O3 Uani .59179(19) .12126(11) -.0515(2) 1.000 .0399(10)
O4 Uani .69050(18) .03957(10) -.00548(19) 1.000 .0339(10)
O5 Uani .31221(17) .05546(10) -.04536(18) 1.000 .0319(10)
O6 Uani .47411(17) -.00958(10) -.08497(18) 1.000 .0302(9)
O7 Uani .35251(19) .01549(11) -.23792(19) 1.000 .0403(11)
O8 Uani .26133(19) .09026(11) -.20366(19) 1.000 .0387(10)
O9 Uani .41749(18) .11990(10) -.08001(19) 1.000 .0345(10)
O10 Uani .5089(2) .09277(12) -.2985(2) 1.000 .0438(11)
O11 Uani .4686(2) .15740(11) -.1994(2) 1.000 .0430(11)
O12 Uani .3374(2) .10406(12) -.3150(2) 1.000 .0446(11)
O13 Uani .8937(2) -.01045(13) .1124(2) 1.000 .0471(11)
C1 Uani .4202(4) .18286(19) -.3745(3) 1.000 .0528(17)
C2 Uani .3895(5) .1631(3) -.4669(4) 1.000 .083(3)
C3 Uani .4494(8) .1853(6) -.5017(7) 1.000 .205(8)
C4 Uani .5230(7) .2083(4) -.4408(8) 1.000 .140(5)
C5 Uani .5112(5) .2117(3) -.3580(5) 1.000 .098(3)
C6 Uani .5095(3) .21536(17) -.0468(3) 1.000 .0454(19)
C7 Uani .5806(4) .2491(2) -.0634(4) 1.000 .073(3)
C8 Uani .6372(8) .2716(4) .0204(7) 1.000 .172(6)
C9 Uani .5946(6) .2633(3) .0818(5) 1.000 .102(3)
C10 Uani .5392(5) .2147(2) .0505(4) 1.000 .077(3)
C11 Uani .7834(3) .13219(17) -.0165(3) 1.000 .0426(17)
C12 Uani .8740(3) .1036(2) -.0016(5) 1.000 .072(2)
C13 Uani .9336(4) .1410(3) -.0215(6) 1.000 .102(4)
C14 Uani .8655(5) .1680(3) -.0996(5) 1.000 .096(3)
C15 Uani .7824(4) .17566(19) -.0751(4) 1.000 .065(2)
C16 Uani .6447(3) .02406(18) -.3040(3) 1.000 .0461(17)
C17 Uani .5929(5) -.0103(3) -.3762(5) 1.000 .106(4)
C18 Uani .6505(6) -.0128(4) -.4292(6) 1.000 .135(5)
C19 Uani .6990(7) .0367(3) -.4174(6) 1.000 .122(4)
C20 Uani .6898(4) .0625(2) -.3419(4) 1.000 .063(3)
C21 Uani .4353(3) -.08068(17) -.2229(3) 1.000 .0419(17)
C22 Uani .5242(4) -.11175(18) -.1877(4) 1.000 .065(2)
C23 Uani .5039(5) -.1559(2) -.2480(6) 1.000 .096(4)
C24 Uani .4454(7) -.1346(3) -.3370(6) 1.000 .115(4)
C25 Uani .3992(4) -.0871(2) -.3221(4) 1.000 .062(2)
C26 Uani .9858(3) -.0162(2) .1128(4) 1.000 .068(2)
C27 Uani 1.0476(5) -.0244(5) .2022(6) 1.000 .140(5)
C28 Uani 1.0029(6) .0016(4) .2518(5) 1.000 .146(5)
C29 Uani .9017(4) -.0020(3) .1975(4) 1.000 .093(3)
C30 Uani .2475(3) .15828(17) -.0817(3) 1.000 .0419(17)
C31 Uani .2393(4) .2037(2) -.1383(4) 1.000 .069(2)
C32 Uani .1438(5) .2238(3) -.1624(6) 1.000 .121(4)
C33 Uani .1005(4) .1979(2) -.1104(5) 1.000 .080(3)
C34 Uani .1473(4) .1474(2) -.0940(4) 1.000 .067(2)
C35 Uani .1791(3) .04320(19) -.3673(3) 1.000 .0422(17)
C36 Uani .1961(4) .0242(3) -.4464(4) 1.000 .078(3)
C37 Uani .1298(8) .0521(6) -.5189(6) 1.000 .233(8)
C38 Uani .0630(6) .0762(4) -.4996(5) 1.000 .132(4)
C39 Uani .1074(4) .0863(2) -.4041(4) 1.000 .073(2)
O14 Uani .8944(9) .1176(5) .2615(10) 1.000 .259(8)
C40 Uani .8219(9) .1193(5) .2822(11) 1.000 .216(9)
C41 Uani .7995(10) .1679(4) .2851(11) 1.000 .215(9)
C42 Uani .8449(10) .1957(4) .2430(10) 1.000 .183(8)
C43 Uani .9172(10) .1658(8) .2429(10) 1.000 .217(9)
O15 Uani .3157(10) .3109(7) .0269(9) 1.000 .318(9)
C44 Uani .3146(17) .2857(7) .098(2) 1.000 .277(16)
C45 Uani .3641(18) .3112(10) .1614(13) 1.000 .322(15)
C46 Uani .4033(10) .3560(7) .1515(13) 1.000 .203(9)
C47 Uani .3646(12) .3562(6) .0575(14) 1.000 .198(9)
H1 Uiso .37402 .20704 -.37254 1.000 .0635
H2 Uiso .39418 .12662 -.46695 1.000 .0999
H2' Uiso .32587 .17256 -.50062 1.000 .0999
H3 Uiso .47120 .15931 -.52949 1.000 .2480
H3' Uiso .41495 .20973 -.54512 1.000 .2480
H4 Uiso .52974 .24196 -.46016 1.000 .1676
H4' Uiso .57881 .18954 -.43236 1.000 .1676
H5 Uiso .50647 .24653 -.34287 1.000 .1177
H5' Uiso .56284 .19602 -.31185 1.000 .1177
H6 Uiso .44944 .23235 -.07166 1.000 .0539
H7 Uiso .61864 .22919 -.08483 1.000 .0878
H7' Uiso .54957 .27507 -.10517 1.000 .0878
H8 Uiso .69841 .25673 .04226 1.000 .2057
H8' Uiso .64362 .30754 .01344 1.000 .2057
H9 Uiso .55439 .29119 .08108 1.000 .1221
H9' Uiso .64121 .25937 .13964 1.000 .1221
H10 Uiso .57724 .18539 .07560 1.000 .0923
H10' Uiso .48584 .21418 .06560 1.000 .0923
H11 Uiso .78850 .14630 .03879 1.000 .0511
H12 Uiso .90327 .09219 .05754 1.000 .0864
H12' Uiso .86195 .07463 -.03943 1.000 .0864
H13 Uiso .98143 .12440 -.03451 1.000 .1226
H13' Uiso .96224 .16420 .02604 1.000 .1226
H14 Uiso .84916 .14745 -.15096 1.000 .1152
H14' Uiso .89004 .19996 -.10882 1.000 .1152
H15 Uiso .78748 .20756 -.04551 1.000 .0777
H15' Uiso .72527 .17563 -.12611 1.000 .0777
H16 Uiso .69535 .00394 -.26338 1.000 .0552
H17 Uiso .53191 .00307 -.40994 1.000 .1274
H17' Uiso .58640 -.04341 -.35503 1.000 .1274
H18 Uiso .69478 -.04017 -.40956 1.000 .1626
H18' Uiso .61144 -.01827 -.48936 1.000 .1626
H19 Uiso .67129 .05711 -.46873 1.000 .1465
H19' Uiso .76370 .03154 -.40634 1.000 .1465
H20 Uiso .65161 .09237 -.36052 1.000 .0754
H20' Uiso .75000 .07221 -.29977 1.000 .0754
H21 Uiso .39064 -.09683 -.20390 1.000 .0498
H22 Uiso .57619 -.09244 -.18836 1.000 .0774
H22' Uiso .53758 -.12280 -.12933 1.000 .0774
H23 Uiso .47003 -.18172 -.23192 1.000 .1153
H23' Uiso .56071 -.17043 -.24727 1.000 .1153
H24 Uiso .48413 -.12653 -.36786 1.000 .1386
H24' Uiso .39918 -.15890 -.37040 1.000 .1386
H25 Uiso .33250 -.09071 -.34695 1.000 .0740
H25' Uiso .41573 -.05804 -.34794 1.000 .0740
H26 Uiso .98771 -.04474 .07773 1.000 .0810
H26' Uiso 1.00346 .01389 .09046 1.000 .0810
H27 Uiso 1.10812 -.01016 .21393 1.000 .1680
H27' Uiso 1.05423 -.06004 .21568 1.000 .1680
H28 Uiso 1.02242 .03654 .26153 1.000 .1752
H28' Uiso 1.01759 -.01473 .30690 1.000 .1752
H29 Uiso .87426 -.02962 .21673 1.000 .1121
H29' Uiso .87066 .02903 .20081 1.000 .1121
H30 Uiso .28116 .16889 -.02188 1.000 .0504
H31 Uiso .24914 .19398 -.18928 1.000 .0821
H31' Uiso .28471 .22896 -.10737 1.000 .0821
H32 Uiso .10765 .21803 -.22309 1.000 .1451
H32' Uiso .14619 .25980 -.15180 1.000 .1451
H33 Uiso .11239 .21575 -.05705 1.000 .0962
H33' Uiso .03429 .19457 -.14202 1.000 .0962
H34 Uiso .14515 .13200 -.04280 1.000 .0804
H34' Uiso .11778 .12499 -.14245 1.000 .0804
H35 Uiso .15082 .01602 -.34685 1.000 .0509
H36 Uiso .25898 .03124 -.44001 1.000 .0937
H36' Uiso .18525 -.01185 -.45418 1.000 .0937
H37 Uiso .16286 .07688 -.53799 1.000 .2813
H37' Uiso .10003 .02888 -.56614 1.000 .2813
H38 Uiso .00888 .05495 -.51346 1.000 .1584
H38' Uiso .04466 .10748 -.53155 1.000 .1584
H39 Uiso .06172 .08553 -.37896 1.000 .0876
H39' Uiso .13764 .11897 -.39276 1.000 .0876
H40 Uiso .83650 .10348 .33774 1.000 .2576
H40' Uiso .77043 .10131 .23966 1.000 .2576
H41 Uiso .81915 .17893 .34433 1.000 .2578
H41' Uiso .73315 .17238 .25661 1.000 .2578
H42 Uiso .80282 .20337 .18455 1.000 .2198
H42' Uiso .86823 .22709 .27309 1.000 .2198
H43 Uiso .97564 .17689 .28648 1.000 .2605
H43' Uiso .92132 .16653 .18721 1.000 .2605
H44 Uiso .25202 .28342 .09523 1.000 .3326
H44' Uiso .33924 .25195 .10095 1.000 .3326
H45 Uiso .41426 .28953 .19692 1.000 .3903
H45' Uiso .32733 .31862 .19437 1.000 .3903
H46 Uiso .47033 .35473 .17596 1.000 .2412
H46' Uiso .38237 .38451 .17497 1.000 .2412
H47 Uiso .32341 .38471 .03602 1.000 .2389
H47' Uiso .41398 .35920 .03706 1.000 .2389

loop_
_atom_type_symbol
_atom_type_description
_atom_type_scat_dispersion_real
_atom_type_scat_dispersion_imag
_atom_type_scat_source
Si Si .0817 .0704 'International Tables Vol C Tables 4.2.6.8 and 6.1.1.4'
O O .0106 .0060 'International Tables Vol C Tables 4.2.6.8 and 6.1.1.4'
Mg Mg .0486 .0363 'International Tables Vol C Tables 4.2.6.8 and 6.1.1.4'
Cl Cl .1484 .1585 'International Tables Vol C Tables 4.2.6.8 and 6.1.1.4'
H H .0000 .0000 'International Tables Vol C Tables 4.2.6.8 and 6.1.1.4'
C C .0033 .0016 'International Tables Vol C Tables 4.2.6.8 and 6.1.1.4'

loop_
_geom_angle_atom_site_label_1
_geom_angle_atom_site_label_2
_geom_angle_atom_site_label_3
_geom_angle
_geom_angle_site_symmetry_1
_geom_angle_site_symmetry_2
_geom_angle_site_symmetry_3
_geom_angle_publ_flag
O10 Si1 O11 110.00(18) . . . yes
O10 Si1 O12 108.10(18) . . . yes
O10 Si1 C1 108.7(2) . . . yes
O11 Si1 O12 108.91(18) . . . yes
O11 Si1 C1 110.3(2) . . . yes
O12 Si1 C1 110.8(2) . . . yes
O3 Si2 O9 106.56(16) . . . yes
O3 Si2 O11 110.33(18) . . . yes
O3 Si2 C6 109.0(2) . . . yes
O9 Si2 O11 109.48(17) . . . yes
O9 Si2 C6 111.3(2) . . . yes
O11 Si2 C6 110.09(19) . . . yes
O1 Si3 O2 108.57(17) . . . yes
O1 Si3 O10 108.42(18) . . . yes
O1 Si3 C16 112.5(2) . . . yes
O2 Si3 O10 108.41(17) . . . yes
O2 Si3 C16 109.2(2) . . . yes
O10 Si3 C16 109.6(2) . . . yes
Mg1 Si4 Mg2 52.15(4) . . . yes
Mg1 Si4 O2 107.15(12) . . . yes
Mg1 Si4 O3 82.17(12) . . . yes
Mg1 Si4 O4 28.25(12) . . . yes
Mg1 Si4 C11 137.30(16) . . . yes
Mg2 Si4 O2 94.88(11) . . . yes
Mg2 Si4 O3 133.27(13) . . . yes
Mg2 Si4 O4 26.47(12) . . . yes
Mg2 Si4 C11 99.70(16) . . . yes
O2 Si4 O3 109.32(18) . . . yes
O2 Si4 O4 110.30(15) . . . yes
O2 Si4 C11 106.6(2) . . . yes
O3 Si4 O4 106.87(17) . . . yes
O3 Si4 C11 110.09(19) . . . yes
O4 Si4 C11 113.62(19) . . . yes
Mg1 Si5 O1 83.09(12) . . . yes
Mg1 Si5 O6 27.33(11) . . . yes
Mg1 Si5 O7 129.44(12) . . . yes
Mg1 Si5 C21 112.85(16) . . . yes
Mg1 Si5 Mg1 51.61(4) . . 3_655 yes
O1 Si5 O6 108.50(17) . . . yes
O1 Si5 O7 109.79(17) . . . yes
O1 Si5 C21 107.3(2) . . . yes
Mg1 Si5 O1 127.91(12) 3_655 . . yes
O6 Si5 O7 109.23(16) . . . yes
O6 Si5 C21 112.73(18) . . . yes
Mg1 Si5 O6 24.56(11) 3_655 . . yes
O7 Si5 C21 109.3(2) . . . yes
Mg1 Si5 O7 86.96(12) 3_655 . . yes
Mg1 Si5 C21 112.87(16) 3_655 . . yes
O5 Si6 O8 109.44(16) . . . yes
O5 Si6 O9 107.27(16) . . . yes
O5 Si6 C30 113.58(19) . . . yes
Mg1 Si6 O5 29.56(11) 3_655 . . yes
Mg2 Si6 O5 23.30(11) 3_655 . . yes
O8 Si6 O9 108.39(17) . . . yes
O8 Si6 C30 107.86(19) . . . yes
Mg1 Si6 O8 104.23(12) 3_655 . . yes
Mg2 Si6 O8 102.61(12) 3_655 . . yes
O9 Si6 C30 110.19(19) . . . yes
Mg1 Si6 O9 82.08(11) 3_655 . . yes
Mg2 Si6 O9 129.74(12) 3_655 . . yes
Mg1 Si6 C30 139.21(16) 3_655 . . yes
Mg2 Si6 C30 96.16(16) 3_655 . . yes
Mg1 Si6 Mg2 52.09(4) 3_655 . 3_655 yes
O7 Si7 O8 109.05(17) . . . yes
O7 Si7 O12 110.24(18) . . . yes
O7 Si7 C35 110.2(2) . . . yes
O8 Si7 O12 108.58(17) . . . yes
O8 Si7 C35 110.1(2) . . . yes
O12 Si7 C35 108.6(2) . . . yes
Si4 Mg1 Si5 86.28(5) . . . yes
Si4 Mg1 O4 22.83(9) . . . yes
Si4 Mg1 O6 100.55(10) . . . yes
Si4 Mg1 Si5 119.01(5) . . 3_655 yes
Si4 Mg1 Si6 130.09(6) . . 3_655 yes
Si4 Mg1 O5 107.23(10) . . 3_655 yes
Si4 Mg1 O6 121.65(10) . . 3_655 yes
Si5 Mg1 O4 100.48(10) . . . yes
Si5 Mg1 O6 21.90(9) . . . yes
Si5 Mg1 Si5 128.39(6) . . 3_655 yes
Si5 Mg1 Si6 114.05(5) . . 3_655 yes
Si5 Mg1 O5 111.43(10) . . 3_655 yes
Si5 Mg1 O6 108.72(10) . . 3_655 yes
O4 Mg1 O6 118.84(14) . . . yes
Si5 Mg1 O4 119.95(10) 3_655 . . yes
Si6 Mg1 O4 107.54(10) 3_655 . . yes
O4 Mg1 O5 85.37(13) . . 3_655 yes
O4 Mg1 O6 131.05(14) . . 3_655 yes
Si5 Mg1 O6 106.59(10) 3_655 . . yes
Si6 Mg1 O6 114.63(10) 3_655 . . yes
O5 Mg1 O6 121.57(13) 3_655 . . yes
O6 Mg1 O6 87.05(13) . . 3_655 yes
Si5 Mg1 Si6 84.49(4) 3_655 . 3_655 yes
Si5 Mg1 O5 103.02(10) 3_655 . 3_655 yes
Si5 Mg1 O6 19.79(9) 3_655 . 3_655 yes
Si6 Mg1 O5 23.73(9) 3_655 . 3_655 yes
Si6 Mg1 O6 95.44(10) 3_655 . 3_655 yes
O5 Mg1 O6 117.26(13) 3_655 . 3_655 yes
Cl Mg2 Si4 102.30(7) . . . yes
Cl Mg2 O4 120.28(12) . . . yes
Cl Mg2 O13 104.00(12) . . . yes
Cl Mg2 Si6 117.49(6) . . 3_655 yes
Cl Mg2 O5 122.85(11) . . 3_655 yes
Si4 Mg2 O4 21.51(9) . . . yes
Si4 Mg2 O13 111.27(11) . . . yes
Si4 Mg2 Si6 124.78(6) . . 3_655 yes
Si4 Mg2 O5 106.64(10) . . 3_655 yes
O4 Mg2 O13 113.68(15) . . . yes
Si6 Mg2 O4 103.66(11) 3_655 . . yes
O4 Mg2 O5 86.17(13) . . 3_655 yes
Si6 Mg2 O13 95.19(11) 3_655 . . yes
O5 Mg2 O13 109.49(15) 3_655 . . yes
Si6 Mg2 O5 19.05(9) 3_655 . 3_655 yes
Si3 O1 Si5 157.6(2) . . . yes
Si3 O2 Si4 140.5(2) . . . yes
Si2 O3 Si4 150.6(2) . . . yes
Si4 O4 Mg1 128.92(19) . . . yes
Si4 O4 Mg2 132.01(19) . . . yes
Mg1 O4 Mg2 93.37(13) . . . yes
Si6 O5 Mg1 126.71(18) . . 3_655 yes
Si6 O5 Mg2 137.66(19) . . 3_655 yes
Mg1 O5 Mg2 93.96(13) 3_655 . 3_655 yes
Si5 O6 Mg1 130.76(19) . . . yes
Si5 O6 Mg1 135.65(19) . . 3_655 yes
Mg1 O6 Mg1 92.95(13) . . 3_655 yes
Si5 O7 Si7 157.4(2) . . . yes
Si6 O8 Si7 139.9(2) . . . yes
Si2 O9 Si6 152.6(2) . . . yes
Si1 O10 Si3 142.2(2) . . . yes
Si1 O11 Si2 151.2(2) . . . yes
Si1 O12 Si7 144.2(2) . . . yes
Mg2 O13 C26 126.6(3) . . . yes
Mg2 O13 C29 124.3(3) . . . yes
C26 O13 C29 108.9(4) . . . yes
C40 O14 C43 110.8(13) . . . yes
C44 O15 C47 106.6(17) . . . yes
C2 C1 C5 104.4(5) . . . no
Si1 C1 C2 113.9(4) . . . yes
Si1 C1 C5 112.8(4) . . . yes
C1 C2 C3 106.6(7) . . . no
C2 C3 C4 112.3(10) . . . no
C3 C4 C5 110.9(10) . . . no
C1 C5 C4 104.5(7) . . . no
Si2 C6 C10 114.3(3) . . . yes
C7 C6 C10 105.5(5) . . . no
Si2 C6 C7 114.0(4) . . . yes
C6 C7 C8 105.5(6) . . . no
C7 C8 C9 110.6(9) . . . no
C8 C9 C10 103.9(7) . . . no
C6 C10 C9 104.7(5) . . . no
Si4 C11 C15 114.5(4) . . . yes
C12 C11 C15 104.5(5) . . . no
Si4 C11 C12 113.6(3) . . . yes
C11 C12 C13 105.0(5) . . . no
C12 C13 C14 102.7(6) . . . no
C13 C14 C15 102.3(6) . . . no
C11 C15 C14 106.6(5) . . . no
Si3 C16 C17 118.8(5) . . . yes
C17 C16 C20 105.1(5) . . . no
Si3 C16 C20 114.3(4) . . . yes
C16 C17 C18 104.6(7) . . . no
C17 C18 C19 106.1(8) . . . no
C18 C19 C20 107.3(8) . . . no
C16 C20 C19 105.7(5) . . . no
C22 C21 C25 104.5(4) . . . no
Si5 C21 C22 114.8(3) . . . yes
Si5 C21 C25 114.4(3) . . . yes
C21 C22 C23 103.8(5) . . . no
C22 C23 C24 105.3(5) . . . no
C23 C24 C25 106.5(7) . . . no
C21 C25 C24 105.9(5) . . . no
O13 C26 C27 106.1(5) . . . yes
C26 C27 C28 104.5(7) . . . no
C27 C28 C29 104.7(7) . . . no
O13 C29 C28 106.3(6) . . . yes
Si6 C30 C34 115.3(3) . . . yes
C31 C30 C34 103.7(4) . . . no
Si6 C30 C31 114.7(4) . . . yes
C30 C31 C32 106.4(6) . . . no
C31 C32 C33 108.8(6) . . . no
C32 C33 C34 102.5(6) . . . no
C30 C34 C33 105.1(5) . . . no
C36 C35 C39 103.8(4) . . . no
Si7 C35 C36 112.8(4) . . . yes
Si7 C35 C39 113.4(4) . . . yes
C35 C36 C37 104.5(7) . . . no
C36 C37 C38 113.4(8) . . . no
C37 C38 C39 105.2(7) . . . no
C35 C39 C38 104.8(6) . . . no
Si1 C1 H1 108.47 . . . no
C2 C1 H1 108.55 . . . no
C5 C1 H1 108.45 . . . no
C1 C2 H2' 110.36 . . . no
C1 C2 H2 110.36 . . . no
H2 C2 H2' 108.57 . . . no
C3 C2 H2 110.47 . . . no
C3 C2 H2' 110.44 . . . no
C4 C3 H3 109.18 . . . no
C4 C3 H3' 109.29 . . . no
H3 C3 H3' 107.88 . . . no
C2 C3 H3' 109.06 . . . no
C2 C3 H3 109.00 . . . no
C5 C4 H4 109.44 . . . no
C3 C4 H4 109.40 . . . no
C3 C4 H4' 109.53 . . . no
C5 C4 H4' 109.57 . . . no
H4 C4 H4' 107.95 . . . no
C1 C5 H5' 110.79 . . . no
C4 C5 H5' 110.82 . . . no
H5 C5 H5' 108.85 . . . no
C4 C5 H5 110.96 . . . no
C1 C5 H5 110.87 . . . no
C7 C6 H6 107.55 . . . no
C10 C6 H6 107.58 . . . no
Si2 C6 H6 107.56 . . . no
C6 C7 H7' 110.58 . . . no
C8 C7 H7 110.65 . . . no
H7 C7 H7' 108.81 . . . no
C8 C7 H7' 110.71 . . . no
C6 C7 H7 110.58 . . . no
C7 C8 H8 109.62 . . . no
C9 C8 H8' 109.50 . . . no
H8 C8 H8' 108.09 . . . no
C7 C8 H8' 109.52 . . . no
C9 C8 H8 109.52 . . . no
C8 C9 H9' 110.94 . . . no
C8 C9 H9 110.91 . . . no
H9 C9 H9' 108.96 . . . no
C10 C9 H9 110.98 . . . no
C10 C9 H9' 111.10 . . . no
C6 C10 H10' 110.86 . . . no
C9 C10 H10 110.76 . . . no
H10 C10 H10' 108.81 . . . no
C9 C10 H10' 110.84 . . . no
C6 C10 H10 110.81 . . . no
Si4 C11 H11 107.96 . . . no
C15 C11 H11 108.00 . . . no
C12 C11 H11 107.97 . . . no
C11 C12 H12' 110.70 . . . no
C13 C12 H12' 110.77 . . . no
H12 C12 H12' 108.85 . . . no
C13 C12 H12 110.78 . . . no
C11 C12 H12 110.71 . . . no
C12 C13 H13' 111.25 . . . no
C14 C13 H13 111.28 . . . no
H13 C13 H13' 109.11 . . . no
C12 C13 H13 111.29 . . . no
C14 C13 H13' 111.15 . . . no
C13 C14 H14' 111.36 . . . no
C13 C14 H14 111.23 . . . no
H14 C14 H14' 109.20 . . . no
C15 C14 H14 111.29 . . . no
C15 C14 H14' 111.36 . . . no
C14 C15 H15 110.45 . . . no
C14 C15 H15' 110.48 . . . no
H15 C15 H15' 108.57 . . . no
C11 C15 H15' 110.35 . . . no
C11 C15 H15 110.39 . . . no
C20 C16 H16 105.93 . . . no
Si3 C16 H16 105.83 . . . no
C17 C16 H16 105.88 . . . no
C18 C17 H17 110.74 . . . no
C18 C17 H17' 110.85 . . . no
C16 C17 H17' 110.88 . . . no
C16 C17 H17 110.78 . . . no
H17 C17 H17' 108.93 . . . no
C17 C18 H18' 110.45 . . . no
C17 C18 H18 110.42 . . . no
H18 C18 H18' 108.66 . . . no
C19 C18 H18 110.61 . . . no
C19 C18 H18' 110.56 . . . no
C18 C19 H19' 110.16 . . . no
C20 C19 H19' 110.22 . . . no
H19 C19 H19' 108.61 . . . no
C20 C19 H19 110.27 . . . no
C18 C19 H19 110.24 . . . no
C16 C20 H20' 110.59 . . . no
C19 C20 H20 110.54 . . . no
H20 C20 H20' 108.85 . . . no
C16 C20 H20 110.62 . . . no
C19 C20 H20' 110.56 . . . no
Si5 C21 H21 107.59 . . . no
C22 C21 H21 107.57 . . . no
C25 C21 H21 107.59 . . . no
C21 C22 H22 111.00 . . . no
C23 C22 H22' 110.99 . . . no
H22 C22 H22' 109.03 . . . no
C21 C22 H22' 110.94 . . . no
C23 C22 H22 111.01 . . . no
C22 C23 H23' 110.68 . . . no
C22 C23 H23 110.68 . . . no
H23 C23 H23' 108.78 . . . no
C24 C23 H23 110.63 . . . no
C24 C23 H23' 110.71 . . . no
C23 C24 H24' 110.50 . . . no
C25 C24 H24 110.41 . . . no
H24 C24 H24' 108.64 . . . no
C25 C24 H24' 110.39 . . . no
C23 C24 H24 110.42 . . . no
C21 C25 H25 110.56 . . . no
C24 C25 H25' 110.58 . . . no
H25 C25 H25' 108.66 . . . no
C21 C25 H25' 110.51 . . . no
C24 C25 H25 110.63 . . . no
O13 C26 H26' 110.50 . . . no
C27 C26 H26 110.46 . . . no
H26 C26 H26' 108.75 . . . no
C27 C26 H26' 110.54 . . . no
O13 C26 H26 110.50 . . . no
C28 C27 H27 110.79 . . . no
C28 C27 H27' 110.90 . . . no
H27 C27 H27' 109.03 . . . no
C26 C27 H27' 110.87 . . . no
C26 C27 H27 110.75 . . . no
C29 C28 H28 110.78 . . . no
C27 C28 H28 110.85 . . . no
C27 C28 H28' 110.76 . . . no
C29 C28 H28' 110.75 . . . no
H28 C28 H28' 108.92 . . . no
O13 C29 H29' 110.43 . . . no
O13 C29 H29 110.46 . . . no
H29 C29 H29' 108.69 . . . no
C28 C29 H29 110.48 . . . no
C28 C29 H29' 110.44 . . . no
C34 C30 H30 107.59 . . . no
Si6 C30 H30 107.55 . . . no
C31 C30 H30 107.53 . . . no
C30 C31 H31' 110.39 . . . no
C30 C31 H31 110.35 . . . no
H31 C31 H31' 108.76 . . . no
C32 C31 H31 110.44 . . . no
C32 C31 H31' 110.47 . . . no
C33 C32 H32 109.93 . . . no
C33 C32 H32' 109.95 . . . no
C31 C32 H32' 109.87 . . . no
H32 C32 H32' 108.36 . . . no
C31 C32 H32 109.89 . . . no
C32 C33 H33 111.22 . . . no
C32 C33 H33' 111.21 . . . no
C34 C33 H33' 111.29 . . . no
H33 C33 H33' 109.19 . . . no
C34 C33 H33 111.30 . . . no
C30 C34 H34' 110.74 . . . no
C33 C34 H34 110.69 . . . no
H34 C34 H34' 108.82 . . . no
C33 C34 H34' 110.74 . . . no
C30 C34 H34 110.73 . . . no
Si7 C35 H35 108.87 . . . no
C39 C35 H35 108.87 . . . no
C36 C35 H35 108.86 . . . no
C35 C36 H36' 110.88 . . . no
C37 C36 H36' 110.85 . . . no
H36 C36 H36' 108.76 . . . no
C37 C36 H36 110.85 . . . no
C35 C36 H36 110.94 . . . no
C36 C37 H37' 108.85 . . . no
C38 C37 H37' 108.92 . . . no
H37 C37 H37' 107.72 . . . no
C36 C37 H37 108.88 . . . no
C38 C37 H37 108.98 . . . no
C39 C38 H38 110.70 . . . no
C37 C38 H38 110.70 . . . no
C37 C38 H38' 110.65 . . . no
H38 C38 H38' 108.80 . . . no
C39 C38 H38' 110.79 . . . no
C35 C39 H39' 110.82 . . . no
C38 C39 H39' 110.72 . . . no
H39 C39 H39' 108.84 . . . no
C38 C39 H39 110.81 . . . no
C35 C39 H39 110.86 . . . no
O14 C40 C41 108.0(14) . . . yes
C40 C41 C42 107.0(14) . . . no
C41 C42 C43 106.4(12) . . . no
O14 C43 C42 103.8(14) . . . yes
O14 C40 H40 110.04 . . . no
O14 C40 H40' 110.05 . . . no
C41 C40 H40' 110.16 . . . no
H40 C40 H40' 108.36 . . . no
C41 C40 H40 110.20 . . . no
C40 C41 H41' 110.27 . . . no
C42 C41 H41 110.34 . . . no
C42 C41 H41' 110.38 . . . no
H41 C41 H41' 108.58 . . . no
C40 C41 H41 110.25 . . . no
C41 C42 H42' 110.41 . . . no
C43 C42 H42 110.44 . . . no
C41 C42 H42 110.38 . . . no
H42 C42 H42' 108.66 . . . no
C43 C42 H42' 110.51 . . . no
O14 C43 H43 110.93 . . . no
O14 C43 H43' 111.02 . . . no
C42 C43 H43' 111.03 . . . no
H43 C43 H43' 108.99 . . . no
C42 C43 H43 110.99 . . . no
O15 C44 C45 106(2) . . . yes
C44 C45 C46 121(2) . . . no
C45 C46 C47 96.9(16) . . . no
O15 C47 C46 109.2(15) . . . yes
O15 C44 H44 110.45 . . . no
O15 C44 H44' 110.45 . . . no
C45 C44 H44 110.72 . . . no
C45 C44 H44' 110.79 . . . no
H44 C44 H44' 108.87 . . . no
C44 C45 H45 106.93 . . . no
C44 C45 H45' 107.01 . . . no
C46 C45 H45 106.97 . . . no
C46 C45 H45' 106.99 . . . no
H45 C45 H45' 106.80 . . . no
C45 C46 H46 112.44 . . . no
C45 C46 H46' 112.42 . . . no
C47 C46 H46 112.38 . . . no
C47 C46 H46' 112.29 . . . no
H46 C46 H46' 109.90 . . . no
O15 C47 H47 109.85 . . . no
O15 C47 H47' 109.69 . . . no
C46 C47 H47 109.94 . . . no
C46 C47 H47' 109.82 . . . no
H47 C47 H47' 108.30 . . . no

loop_
_geom_bond_atom_site_label_1
_geom_bond_atom_site_label_2
_geom_bond_distance
_geom_bond_site_symmetry_1
_geom_bond_site_symmetry_2
_geom_bond_publ_flag
Cl Mg2 2.255(2) . . yes
Si1 O10 1.617(4) . . yes
Si1 O11 1.611(3) . . yes
Si1 O12 1.619(4) . . yes
Si1 C1 1.838(5) . . yes
Si2 O3 1.622(3) . . yes
Si2 O9 1.612(3) . . yes
Si2 O11 1.627(3) . . yes
Si2 C6 1.848(5) . . yes
Si3 O1 1.606(3) . . yes
Si3 O2 1.619(3) . . yes
Si3 O10 1.622(4) . . yes
Si3 C16 1.847(5) . . yes
Si4 Mg1 3.2370(19) . . yes
Si4 Mg2 3.2703(18) . . yes
Si4 O2 1.614(3) . . yes
Si4 O3 1.624(3) . . yes
Si4 O4 1.614(3) . . yes
Si4 C11 1.851(5) . . yes
Si5 Mg1 3.2488(19) . . yes
Si5 O1 1.631(4) . . yes
Si5 O6 1.600(3) . . yes
Si5 O7 1.621(3) . . yes
Si5 C21 1.846(5) . . yes
Si5 Mg1 3.3035(19) . 3_655 yes
Si6 O5 1.605(3) . . yes
Si6 O8 1.630(3) . . yes
Si6 O9 1.628(3) . . yes
Si6 C30 1.847(5) . . yes
Si6 Mg1 3.1973(18) . 3_655 yes
Si6 Mg2 3.3130(19) . 3_655 yes
Si7 O7 1.622(3) . . yes
Si7 O8 1.624(3) . . yes
Si7 O12 1.610(4) . . yes
Si7 C35 1.838(5) . . yes
Mg1 O4 1.969(3) . . yes
Mg1 O6 1.970(3) . . yes
Mg1 O5 1.968(3) . 3_655 yes
Mg1 O6 1.964(3) . 3_655 yes
Mg2 O4 1.962(3) . . yes
Mg2 O13 1.989(4) . . yes
Mg2 O5 1.945(3) . 3_655 yes
O13 C26 1.455(6) . . yes
O13 C29 1.413(7) . . yes
O14 C40 1.32(2) . . yes
O14 C43 1.40(2) . . yes
O15 C44 1.38(3) . . yes
O15 C47 1.41(3) . . yes
C1 C5 1.549(10) . . no
C1 C2 1.535(8) . . no
C2 C3 1.422(16) . . no
C3 C4 1.354(18) . . no
C4 C5 1.487(15) . . no
C6 C7 1.543(8) . . no
C6 C10 1.524(8) . . no
C7 C8 1.471(13) . . no
C8 C9 1.458(15) . . no
C9 C10 1.529(10) . . no
C11 C15 1.517(7) . . no
C11 C12 1.546(8) . . no
C12 C13 1.492(10) . . no
C13 C14 1.514(12) . . no
C14 C15 1.534(11) . . no
C16 C20 1.521(8) . . no
C16 C17 1.484(9) . . no
C17 C18 1.507(13) . . no
C18 C19 1.492(14) . . no
C19 C20 1.506(11) . . no
C21 C22 1.528(8) . . no
C21 C25 1.554(8) . . no
C22 C23 1.502(9) . . no
C23 C24 1.530(13) . . no
C24 C25 1.525(11) . . no
C26 C27 1.456(11) . . no
C27 C28 1.463(14) . . no
C28 C29 1.496(12) . . no
C30 C34 1.535(8) . . no
C30 C31 1.512(7) . . no
C31 C32 1.493(11) . . no
C32 C33 1.478(11) . . no
C33 C34 1.501(8) . . no
C35 C39 1.554(8) . . no
C35 C36 1.549(8) . . no
C36 C37 1.460(14) . . no
C37 C38 1.376(17) . . no
C38 C39 1.510(10) . . no
C1 H1 .9799 . . no
C2 H2 .9705 . . no
C2 H2' .9701 . . no
C3 H3' .9692 . . no
C3 H3 .9702 . . no
C4 H4 .9712 . . no
C4 H4' .9701 . . no
C5 H5' .9710 . . no
C5 H5 .9694 . . no
C6 H6 .9800 . . no
C7 H7 .9697 . . no
C7 H7' .9697 . . no
C8 H8' .9707 . . no
C8 H8 .9695 . . no
C9 H9' .9697 . . no
C9 H9 .9706 . . no
C10 H10' .9698 . . no
C10 H10 .9710 . . no
C11 H11 .9809 . . no
C12 H12' .9697 . . no
C12 H12 .9702 . . no
C13 H13 .9696 . . no
C13 H13' .9710 . . no
C14 H14' .9695 . . no
C14 H14 .9705 . . no
C15 H15' .9703 . . no
C15 H15 .9703 . . no
C16 H16 .9801 . . no
C17 H17' .9690 . . no
C17 H17 .9702 . . no
C18 H18 .9699 . . no
C18 H18' .9702 . . no
C19 H19 .9688 . . no
C19 H19' .9701 . . no
C20 H20' .9694 . . no
C20 H20 .9691 . . no
C21 H21 .9795 . . no
C22 H22 .9694 . . no
C22 H22' .9702 . . no
C23 H23' .9695 . . no
C23 H23 .9705 . . no
C24 H24 .9702 . . no
C24 H24' .9695 . . no
C25 H25' .9710 . . no
C25 H25 .9698 . . no
C26 H26 .9696 . . no
C26 H26' .9696 . . no
C27 H27' .9684 . . no
C27 H27 .9699 . . no
C28 H28' .9695 . . no
C28 H28 .9699 . . no
C29 H29' .9701 . . no
C29 H29 .9696 . . no
C30 H30 .9804 . . no
C31 H31' .9689 . . no
C31 H31 .9694 . . no
C32 H32' .9696 . . no
C32 H32 .9698 . . no
C33 H33' .9699 . . no
C33 H33 .9698 . . no
C34 H34 .9702 . . no
C34 H34' .9699 . . no
C35 H35 .9794 . . no
C36 H36 .9707 . . no
C36 H36' .9712 . . no
C37 H37' .9707 . . no
C37 H37 .9695 . . no
C38 H38 .9701 . . no
C38 H38' .9700 . . no
C39 H39 .9694 . . no
C39 H39' .9708 . . no
C40 C41 1.343(18) . . no
C41 C42 1.40(2) . . no
C42 C43 1.39(2) . . no
C40 H40 .9702 . . no
C40 H40' .9707 . . no
C41 H41' .9698 . . no
C41 H41 .9699 . . no
C42 H42 .9702 . . no
C42 H42' .9695 . . no
C43 H43' .9697 . . no
C43 H43 .9703 . . no
C44 C45 1.25(4) . . no
C45 C46 1.38(3) . . no
C46 C47 1.46(3) . . no
C44 H44 .9696 . . no
C44 H44' .9691 . . no
C45 H45 .9700 . . no
C45 H45' .9694 . . no
C46 H46 .9704 . . no
C46 H46' .9702 . . no
C47 H47 .9688 . . no
C47 H47' .9708 . . no

loop_
_geom_contact_atom_site_label_1
_geom_contact_atom_site_label_2
_geom_contact_distance
_geom_contact_site_symmetry_1
_geom_contact_site_symmetry_2
_geom_contact_publ_flag
Cl O13 3.348(3) . . no
Cl C26 3.555(6) . . no
Cl C26 3.611(6) . 3_755 no
Cl H16 2.9983 . . no
Cl H26 3.1055 . . no
Cl H26' 2.9175 . 3_755 no
Cl H27 3.0577 . 3_755 no
Si1 Si5 4.2969(18) . . no
Si2 Si3 4.2002(19) . . no
Si2 Si7 4.2322(18) . . no
Si3 Si2 4.2002(19) . . no
Si5 Si1 4.2969(18) . . no
Si7 Si2 4.2322(18) . . no
Si6 H29 3.4225 . 3_655 no
Si7 H29 3.2133 . 3_655 no
Mg2 H12' 3.1017 . . no
Mg2 H34 3.2423 . 3_655 no
O4 O5 2.669(4) . 3_655 no
O5 O4 2.669(4) . 3_655 no
O5 O13 3.213(4) . 3_655 no
O6 O6 2.709(4) . 3_655 no
O13 O5 3.213(4) . 3_655 no
O13 Cl 3.348(3) . . no
O14 C29 3.369(16) . . no
O1 H22 2.7986 . . no
O2 H15' 2.7063 . . no
O3 H10 2.8210 . . no
O8 H29 2.6117 . 3_655 no
O8 H31 2.7753 . . no
O10 H5' 2.9025 . . no
O10 H2 2.8511 . . no
O10 H20 2.8300 . . no
O12 H36 2.7692 . . no
O12 H39' 2.9180 . . no
O13 H12 2.8995 . . no
O14 H29' 2.5320 . . no
C26 Cl 3.611(6) . 3_755 no
C29 O14 3.369(16) . . no
C14 H33' 3.0948 . 1_655 no
C15 H7 2.8907 . . no
C18 H17 3.0911 . 3_654 no
C24 H3 3.0975 . 3_654 no
C27 H46' 3.0926 . 2_645 no
C28 H37' 2.9382 . 1_656 no
C29 H35 2.9755 . 3_655 no
C35 H29 3.0019 . 3_655 no
C40 H29' 3.0087 . . no
C43 H7' 3.0305 . 4_555 no
C46 H27' 3.0448 . 2_655 no
H2 O10 2.8511 . . no
H3 C24 3.0975 . 3_654 no
H3 H24 2.2868 . 3_654 no
H3' H14' 2.5924 . 4_454 no
H5' O10 2.9025 . . no
H6 H31' 2.4215 . . no
H7 H15 2.5383 . . no
H7 H15' 2.4998 . . no
H7 C15 2.8907 . . no
H7' C43 3.0305 . 4_454 no
H7' H43 2.1577 . 4_454 no
H8' H39' 2.5387 . 4_555 no
H10 O3 2.8210 . . no
H12 O13 2.8995 . . no
H12 H26' 2.5336 . . no
H12' Mg2 3.1017 . . no
H13 H26 2.3486 . 3_755 no
H14' H3' 2.5924 . 4_555 no
H14' H33' 2.5495 . 1_655 no
H15 H7 2.5383 . . no
H15' H7 2.4998 . . no
H15' O2 2.7063 . . no
H16 Cl 2.9983 . . no
H17 C18 3.0911 . 3_654 no
H17 H18' 2.2639 . 3_654 no
H18' H17 2.2639 . 3_654 no
H20 O10 2.8300 . . no
H20' H46' 2.5586 . 4_554 no
H21 H40' 2.3666 . 3_655 no
H22 O1 2.7986 . . no
H24 H3 2.2868 . 3_654 no
H24' H32' 2.3481 . 2_544 no
H26 Cl 3.1055 . . no
H26 H13 2.3486 . 3_755 no
H26' Cl 2.9175 . 3_755 no
H26' H12 2.5336 . . no
H27 Cl 3.0577 . 3_755 no
H27' H46' 2.2639 . 2_645 no
H27' C46 3.0448 . 2_645 no
H28' H37' 2.3317 . 1_656 no
H29 H35 2.4119 . 3_655 no
H29 C35 3.0019 . 3_655 no
H29 Si6 3.4225 . 3_655 no
H29 Si7 3.2133 . 3_655 no
H29 O8 2.6117 . 3_655 no
H29' C40 3.0087 . . no
H29' O14 2.5320 . . no
H31 O8 2.7753 . . no
H31' H6 2.4215 . . no
H32' H24' 2.3481 . 2_554 no
H33' H14' 2.5495 . 1_455 no
H33' C14 3.0948 . 1_455 no
H34 Mg2 3.2423 . 3_655 no
H35 H29 2.4119 . 3_655 no
H35 C29 2.9755 . 3_655 no
H36 O12 2.7692 . . no
H37' H28' 2.3317 . 1_454 no
H37' C28 2.9382 . 1_454 no
H39 H46 2.5493 . 4_454 no
H39' O12 2.9180 . . no
H39' H8' 2.5387 . 4_454 no
H40' H21 2.3666 . 3_655 no
H43 H7' 2.1577 . 4_555 no
H46 H39 2.5493 . 4_555 no
H46' C27 3.0926 . 2_655 no
H46' H27' 2.2639 . 2_655 no
H46' H20' 2.5586 . 4_455 no

loop_
_geom_hbond_atom_site_label_D
_geom_hbond_atom_site_label_H
_geom_hbond_atom_site_label_A
_geom_hbond_distance_DH
_geom_hbond_distance_HA
_geom_hbond_distance_DA
_geom_hbond_angle_DHA
_geom_hbond_site_symmetry_A
_geom_hbond_publ_flag
C29 H29' O14 .9701 2.5320 3.369(16) 144.45 . yes

loop_
_geom_torsion_atom_site_label_1
_geom_torsion_atom_site_label_2
_geom_torsion_atom_site_label_3
_geom_torsion_atom_site_label_4
_geom_torsion
_geom_torsion_site_symmetry_1
_geom_torsion_site_symmetry_2
_geom_torsion_site_symmetry_3
_geom_torsion_site_symmetry_4
_geom_torsion_publ_flag
O11 Si1 O10 Si3 32.4(4) . . . . no
O12 Si1 O10 Si3 -86.4(4) . . . . no
C1 Si1 O10 Si3 153.2(4) . . . . no
O10 Si1 O11 Si2 -64.0(5) . . . . no
O12 Si1 O11 Si2 54.3(5) . . . . no
C1 Si1 O11 Si2 176.1(5) . . . . no
O10 Si1 O12 Si7 69.8(4) . . . . no
O11 Si1 O12 Si7 -49.7(4) . . . . no
C1 Si1 O12 Si7 -171.3(4) . . . . no
O10 Si1 C1 C2 58.0(5) . . . . no
O10 Si1 C1 C5 -60.8(5) . . . . no
O11 Si1 C1 C2 178.7(5) . . . . no
O11 Si1 C1 C5 59.8(5) . . . . no
O12 Si1 C1 C2 -60.6(5) . . . . no
O12 Si1 C1 C5 -179.5(4) . . . . no
O9 Si2 O3 Si4 119.6(4) . . . . no
O11 Si2 O3 Si4 .8(5) . . . . no
C6 Si2 O3 Si4 -120.2(4) . . . . no
O3 Si2 O9 Si6 -160.1(4) . . . . no
O11 Si2 O9 Si6 -40.7(5) . . . . no
C6 Si2 O9 Si6 81.2(5) . . . . no
O3 Si2 O11 Si1 70.3(5) . . . . no
O9 Si2 O11 Si1 -46.7(5) . . . . no
C6 Si2 O11 Si1 -169.4(5) . . . . no
O3 Si2 C6 C7 65.2(4) . . . . no
O3 Si2 C6 C10 -56.3(5) . . . . no
O9 Si2 C6 C7 -177.6(3) . . . . no
O9 Si2 C6 C10 61.0(5) . . . . no
O11 Si2 C6 C7 -55.9(4) . . . . no
O11 Si2 C6 C10 -177.4(4) . . . . no
O2 Si3 O1 Si5 101.2(6) . . . . no
O10 Si3 O1 Si5 -16.4(6) . . . . no
C16 Si3 O1 Si5 -137.9(6) . . . . no
O1 Si3 O2 Si4 -21.7(4) . . . . no
O10 Si3 O2 Si4 95.9(3) . . . . no
C16 Si3 O2 Si4 -144.7(3) . . . . no
O1 Si3 O10 Si1 59.8(4) . . . . no
O2 Si3 O10 Si1 -57.8(4) . . . . no
C16 Si3 O10 Si1 -177.0(3) . . . . no
O1 Si3 C16 C17 50.7(5) . . . . no
O1 Si3 C16 C20 175.8(4) . . . . no
O2 Si3 C16 C17 171.3(4) . . . . no
O2 Si3 C16 C20 -63.6(4) . . . . no
O10 Si3 C16 C17 -70.1(5) . . . . no
O10 Si3 C16 C20 55.0(4) . . . . no
Mg2 Si4 Mg1 Si5 -110.25(5) . . . . no
Mg2 Si4 Mg1 O4 18.4(2) . . . . no
Mg2 Si4 Mg1 O6 -126.94(11) . . . . no
Mg2 Si4 Mg1 Si5 117.25(7) . . . 3_655 no
Mg2 Si4 Mg1 Si6 8.38(6) . . . 3_655 no
Mg2 Si4 Mg1 O5 1.04(10) . . . 3_655 no
Mg2 Si4 Mg1 O6 140.02(13) . . . 3_655 no
O2 Si4 Mg1 Si5 -27.54(13) . . . . no
O2 Si4 Mg1 O4 101.1(3) . . . . no
O2 Si4 Mg1 O6 -44.23(16) . . . . no
O2 Si4 Mg1 Si5 -160.04(13) . . . 3_655 no
O2 Si4 Mg1 Si6 91.08(14) . . . 3_655 no
O2 Si4 Mg1 O5 83.75(16) . . . 3_655 no
O2 Si4 Mg1 O6 -137.28(17) . . . 3_655 no
O3 Si4 Mg1 Si5 80.34(12) . . . . no
O3 Si4 Mg1 O4 -151.0(3) . . . . no
O3 Si4 Mg1 O6 63.65(15) . . . . no
O3 Si4 Mg1 Si5 -52.16(13) . . . 3_655 no
O3 Si4 Mg1 Si6 -161.04(13) . . . 3_655 no
O3 Si4 Mg1 O5 -168.37(15) . . . 3_655 no
O3 Si4 Mg1 O6 -29.40(17) . . . 3_655 no
O4 Si4 Mg1 Si5 -128.7(2) . . . . no
O4 Si4 Mg1 O6 -145.3(3) . . . . no
O4 Si4 Mg1 Si5 98.8(2) . . . 3_655 no
O4 Si4 Mg1 Si6 -10.0(2) . . . 3_655 no
O4 Si4 Mg1 O5 -17.4(2) . . . 3_655 no
O4 Si4 Mg1 O6 121.6(3) . . . 3_655 no
C11 Si4 Mg1 Si5 -168.4(2) . . . . no
C11 Si4 Mg1 O4 -39.8(3) . . . . no
C11 Si4 Mg1 O6 174.9(2) . . . . no
C11 Si4 Mg1 Si5 59.1(2) . . . 3_655 no
C11 Si4 Mg1 Si6 -49.8(3) . . . 3_655 no
C11 Si4 Mg1 O5 -57.1(3) . . . 3_655 no
C11 Si4 Mg1 O6 81.8(3) . . . 3_655 no
Mg1 Si4 Mg2 Cl 129.08(8) . . . . no
Mg1 Si4 Mg2 O4 -19.6(2) . . . . no
Mg1 Si4 Mg2 O13 -120.40(13) . . . . no
Mg1 Si4 Mg2 Si6 -7.53(6) . . . 3_655 no
Mg1 Si4 Mg2 O5 -1.05(10) . . . 3_655 no
O2 Si4 Mg2 Cl 21.12(14) . . . . no
O2 Si4 Mg2 O4 -127.5(3) . . . . no
O2 Si4 Mg2 O13 131.64(17) . . . . no
O2 Si4 Mg2 Si6 -115.49(13) . . . 3_655 no
O2 Si4 Mg2 O5 -109.01(16) . . . 3_655 no
O3 Si4 Mg2 Cl 143.55(18) . . . . no
O3 Si4 Mg2 O4 -5.1(3) . . . . no
O3 Si4 Mg2 O13 -105.9(2) . . . . no
O3 Si4 Mg2 Si6 6.9(2) . . . 3_655 no
O3 Si4 Mg2 O5 13.4(2) . . . 3_655 no
O4 Si4 Mg2 Cl 148.7(3) . . . . no
O4 Si4 Mg2 O13 -100.8(3) . . . . no
O4 Si4 Mg2 Si6 12.1(2) . . . 3_655 no
O4 Si4 Mg2 O5 18.5(3) . . . 3_655 no
C11 Si4 Mg2 Cl -86.69(17) . . . . no
C11 Si4 Mg2 O4 124.6(3) . . . . no
C11 Si4 Mg2 O13 23.8(2) . . . . no
C11 Si4 Mg2 Si6 136.70(16) . . . 3_655 no
C11 Si4 Mg2 O5 143.18(18) . . . 3_655 no
Mg1 Si4 O2 Si3 29.1(3) . . . . no
Mg2 Si4 O2 Si3 80.9(3) . . . . no
O3 Si4 O2 Si3 -58.5(3) . . . . no
O4 Si4 O2 Si3 58.8(4) . . . . no
C11 Si4 O2 Si3 -177.4(3) . . . . no
Mg1 Si4 O3 Si2 -118.8(4) . . . . no
Mg2 Si4 O3 Si2 -130.3(4) . . . . no
O2 Si4 O3 Si2 -13.3(5) . . . . no
O4 Si4 O3 Si2 -132.7(4) . . . . no
C11 Si4 O3 Si2 103.5(4) . . . . no
Mg1 Si4 O4 Mg2 146.0(4) . . . . no
Mg2 Si4 O4 Mg1 -146.0(4) . . . . no
O2 Si4 O4 Mg1 -88.6(3) . . . . no
O2 Si4 O4 Mg2 57.4(3) . . . . no
O3 Si4 O4 Mg1 30.1(3) . . . . no
O3 Si4 O4 Mg2 176.1(2) . . . . no
C11 Si4 O4 Mg1 151.7(2) . . . . no
C11 Si4 O4 Mg2 -62.3(3) . . . . no
Mg1 Si4 C11 C12 67.0(5) . . . . no
Mg1 Si4 C11 C15 -173.0(3) . . . . no
Mg2 Si4 C11 C12 24.1(4) . . . . no
Mg2 Si4 C11 C15 144.1(4) . . . . no
O2 Si4 C11 C12 -74.0(4) . . . . no
O2 Si4 C11 C15 46.0(4) . . . . no
O3 Si4 C11 C12 167.5(4) . . . . no
O3 Si4 C11 C15 -72.5(4) . . . . no
O4 Si4 C11 C12 47.7(5) . . . . no
O4 Si4 C11 C15 167.7(3) . . . . no
O1 Si5 Mg1 Si4 27.68(12) . . . . no
O1 Si5 Mg1 O4 9.73(15) . . . . no
O1 Si5 Mg1 O6 158.5(3) . . . . no
O1 Si5 Mg1 Si5 152.33(12) . . . 3_655 no
O1 Si5 Mg1 Si6 -104.99(12) . . . 3_655 no
O1 Si5 Mg1 O5 -79.38(15) . . . 3_655 no
O1 Si5 Mg1 O6 149.90(15) . . . 3_655 no
O6 Si5 Mg1 Si4 -130.8(2) . . . . no
O6 Si5 Mg1 O4 -148.8(2) . . . . no
O6 Si5 Mg1 Si5 -6.2(2) . . . 3_655 no
O6 Si5 Mg1 Si6 96.5(2) . . . 3_655 no
O6 Si5 Mg1 O5 122.1(2) . . . 3_655 no
O6 Si5 Mg1 O6 -8.6(2) . . . 3_655 no
O7 Si5 Mg1 Si4 -82.32(16) . . . . no
O7 Si5 Mg1 O4 -100.27(19) . . . . no
O7 Si5 Mg1 O6 48.5(3) . . . . no
O7 Si5 Mg1 Si5 42.33(18) . . . 3_655 no
O7 Si5 Mg1 Si6 145.01(16) . . . 3_655 no
O7 Si5 Mg1 O5 170.62(18) . . . 3_655 no
O7 Si5 Mg1 O6 39.90(19) . . . 3_655 no
C21 Si5 Mg1 Si4 133.56(18) . . . . no
C21 Si5 Mg1 O4 115.6(2) . . . . no
C21 Si5 Mg1 O6 -95.6(3) . . . . no
C21 Si5 Mg1 Si5 -101.79(19) . . . 3_655 no
C21 Si5 Mg1 Si6 .9(2) . . . 3_655 no
C21 Si5 Mg1 O5 26.5(2) . . . 3_655 no
C21 Si5 Mg1 O6 -104.2(2) . . . 3_655 no
Mg1 Si5 Mg1 Si4 -124.65(5) 3_655 . . . no
Mg1 Si5 Mg1 O4 -142.60(11) 3_655 . . . no
Mg1 Si5 Mg1 O6 6.2(2) 3_655 . . . no
Mg1 Si5 Mg1 Si5 .00(5) 3_655 . . 3_655 no
Mg1 Si5 Mg1 Si6 102.69(6) 3_655 . . 3_655 no
Mg1 Si5 Mg1 O5 128.30(12) 3_655 . . 3_655 no
Mg1 Si5 Mg1 O6 -2.43(9) 3_655 . . 3_655 no
Mg1 Si5 O1 Si3 -111.5(6) . . . . no
O6 Si5 O1 Si3 -101.2(6) . . . . no
O7 Si5 O1 Si3 18.1(6) . . . . no
C21 Si5 O1 Si3 136.7(6) . . . . no
Mg1 Si5 O1 Si3 -84.0(6) 3_655 . . . no
Mg1 Si5 O6 Mg1 168.3(4) . . . 3_655 no
O1 Si5 O6 Mg1 -22.6(3) . . . . no
O1 Si5 O6 Mg1 145.7(2) . . . 3_655 no
O7 Si5 O6 Mg1 -142.2(2) . . . . no
O7 Si5 O6 Mg1 26.1(3) . . . 3_655 no
C21 Si5 O6 Mg1 96.1(3) . . . . no
C21 Si5 O6 Mg1 -95.6(3) . . . 3_655 no
Mg1 Si5 O6 Mg1 -168.3(4) 3_655 . . . no
Mg1 Si5 O7 Si7 58.1(6) . . . . no
O1 Si5 O7 Si7 -39.4(6) . . . . no
O6 Si5 O7 Si7 79.5(6) . . . . no
C21 Si5 O7 Si7 -156.8(5) . . . . no
Mg1 Si5 O7 Si7 90.0(6) 3_655 . . . no
Mg1 Si5 C21 C22 -36.1(4) . . . . no
Mg1 Si5 C21 C25 -156.9(4) . . . . no
O1 Si5 C21 C22 53.6(4) . . . . no
O1 Si5 C21 C25 -67.2(4) . . . . no
O6 Si5 C21 C22 -65.8(4) . . . . no
O6 Si5 C21 C25 173.4(4) . . . . no
O7 Si5 C21 C22 172.6(4) . . . . no
O7 Si5 C21 C25 51.7(4) . . . . no
Mg1 Si5 C21 C22 -92.5(4) 3_655 . . . no
Mg1 Si5 C21 C25 146.7(4) 3_655 . . . no
Mg1 Si5 Mg1 Si6 116.49(5) . . 3_655 . no
Mg1 Si5 Mg1 O5 131.42(11) . . 3_655 . no
Mg1 Si5 Mg1 O6 -6.8(2) . . 3_655 . no
Mg1 Si5 Mg1 Si4 -110.16(7) . . 3_655 3_655 no
Mg1 Si5 Mg1 Si5 .00(5) . . 3_655 3_655 no
Mg1 Si5 Mg1 O4 -136.42(13) . . 3_655 3_655 no
Mg1 Si5 Mg1 O6 2.40(9) . . 3_655 3_655 no
O1 Si5 Mg1 Si6 80.73(16) . . 3_655 . no
O1 Si5 Mg1 O5 95.66(18) . . 3_655 . no
O1 Si5 Mg1 O6 -42.6(3) . . 3_655 . no
O1 Si5 Mg1 Si4 -145.92(15) . . 3_655 3_655 no
O1 Si5 Mg1 Si5 -35.76(17) . . 3_655 3_655 no
O1 Si5 Mg1 O4 -172.18(18) . . 3_655 3_655 no
O1 Si5 Mg1 O6 -33.36(18) . . 3_655 3_655 no
O6 Si5 Mg1 Si6 123.3(2) . . 3_655 . no
O6 Si5 Mg1 O5 138.2(3) . . 3_655 . no
O6 Si5 Mg1 Si4 -103.4(2) . . 3_655 3_655 no
O6 Si5 Mg1 Si5 6.8(2) . . 3_655 3_655 no
O6 Si5 Mg1 O4 -129.6(3) . . 3_655 3_655 no
O6 Si5 Mg1 O6 9.2(2) . . 3_655 3_655 no
O7 Si5 Mg1 Si6 -32.13(12) . . 3_655 . no
O7 Si5 Mg1 O5 -17.19(15) . . 3_655 . no
O7 Si5 Mg1 O6 -155.4(3) . . 3_655 . no
O7 Si5 Mg1 Si4 101.22(12) . . 3_655 3_655 no
O7 Si5 Mg1 Si5 -148.62(12) . . 3_655 3_655 no
O7 Si5 Mg1 O4 74.96(16) . . 3_655 3_655 no
O7 Si5 Mg1 O6 -146.22(15) . . 3_655 3_655 no
C21 Si5 Mg1 Si6 -141.78(18) . . 3_655 . no
C21 Si5 Mg1 O5 -126.8(2) . . 3_655 . no
C21 Si5 Mg1 O6 94.9(3) . . 3_655 . no
C21 Si5 Mg1 Si4 -8.43(19) . . 3_655 3_655 no
C21 Si5 Mg1 Si5 101.73(18) . . 3_655 3_655 no
C21 Si5 Mg1 O4 -34.7(2) . . 3_655 3_655 no
C21 Si5 Mg1 O6 104.1(2) . . 3_655 3_655 no
O8 Si6 O5 Mg1 84.6(2) . . . 3_655 no
O8 Si6 O5 Mg2 -76.5(3) . . . 3_655 no
O9 Si6 O5 Mg1 -32.8(2) . . . 3_655 no
O9 Si6 O5 Mg2 166.2(2) . . . 3_655 no
C30 Si6 O5 Mg1 -154.8(2) . . . 3_655 no
C30 Si6 O5 Mg2 44.1(3) . . . 3_655 no
Mg1 Si6 O5 Mg2 -161.1(4) 3_655 . . 3_655 no
Mg2 Si6 O5 Mg1 161.1(4) 3_655 . . 3_655 no
O5 Si6 O8 Si7 -80.9(3) . . . . no
O9 Si6 O8 Si7 35.8(3) . . . . no
C30 Si6 O8 Si7 155.1(3) . . . . no
Mg1 Si6 O8 Si7 -50.4(3) 3_655 . . . no
Mg2 Si6 O8 Si7 -104.1(3) 3_655 . . . no
O5 Si6 O9 Si2 171.0(4) . . . . no
O8 Si6 O9 Si2 52.9(5) . . . . no
C30 Si6 O9 Si2 -64.9(5) . . . . no
Mg1 Si6 O9 Si2 155.3(4) 3_655 . . . no
Mg2 Si6 O9 Si2 178.1(3) 3_655 . . . no
O5 Si6 C30 C31 -176.1(4) . . . . no
O5 Si6 C30 C34 -55.6(4) . . . . no
O8 Si6 C30 C31 -54.6(4) . . . . no
O8 Si6 C30 C34 65.8(4) . . . . no
O9 Si6 C30 C31 63.5(4) . . . . no
O9 Si6 C30 C34 -176.0(3) . . . . no
Mg1 Si6 C30 C31 165.2(3) 3_655 . . . no
Mg1 Si6 C30 C34 -74.4(4) 3_655 . . . no
Mg2 Si6 C30 C31 -160.0(4) 3_655 . . . no
Mg2 Si6 C30 C34 -39.6(4) 3_655 . . . no
O5 Si6 Mg1 Si5 141.4(2) . . 3_655 . no
O5 Si6 Mg1 O6 157.9(2) . . 3_655 . no
O5 Si6 Mg1 Si4 17.6(2) . . 3_655 3_655 no
O5 Si6 Mg1 Si5 -88.8(2) . . 3_655 3_655 no
O5 Si6 Mg1 O4 21.7(2) . . 3_655 3_655 no
O5 Si6 Mg1 O6 -112.8(2) . . 3_655 3_655 no
O8 Si6 Mg1 Si5 36.99(13) . . 3_655 . no
O8 Si6 Mg1 O5 -104.4(2) . . 3_655 . no
O8 Si6 Mg1 O6 53.50(16) . . 3_655 . no
O8 Si6 Mg1 Si4 -86.78(15) . . 3_655 3_655 no
O8 Si6 Mg1 Si5 166.80(13) . . 3_655 3_655 no
O8 Si6 Mg1 O4 -82.72(17) . . 3_655 3_655 no
O8 Si6 Mg1 O6 142.74(17) . . 3_655 3_655 no
O9 Si6 Mg1 Si5 -70.07(12) . . 3_655 . no
O9 Si6 Mg1 O5 148.5(2) . . 3_655 . no
O9 Si6 Mg1 O6 -53.56(15) . . 3_655 . no
O9 Si6 Mg1 Si4 166.16(12) . . 3_655 3_655 no
O9 Si6 Mg1 Si5 59.74(12) . . 3_655 3_655 no
O9 Si6 Mg1 O4 170.22(15) . . 3_655 3_655 no
O9 Si6 Mg1 O6 35.68(16) . . 3_655 3_655 no
C30 Si6 Mg1 Si5 178.1(3) . . 3_655 . no
C30 Si6 Mg1 O5 36.7(3) . . 3_655 . no
C30 Si6 Mg1 O6 -165.4(3) . . 3_655 . no
C30 Si6 Mg1 Si4 54.3(3) . . 3_655 3_655 no
C30 Si6 Mg1 Si5 -52.1(3) . . 3_655 3_655 no
C30 Si6 Mg1 O4 58.4(3) . . 3_655 3_655 no
C30 Si6 Mg1 O6 -76.2(3) . . 3_655 3_655 no
Mg2 Si6 Mg1 Si5 132.04(6) 3_655 . 3_655 . no
Mg2 Si6 Mg1 O5 -9.4(2) 3_655 . 3_655 . no
Mg2 Si6 Mg1 O6 148.55(11) 3_655 . 3_655 . no
O5 Si6 Mg2 Cl 111.5(3) . . 3_655 3_655 no
O5 Si6 Mg2 Si4 -19.3(3) . . 3_655 3_655 no
O5 Si6 Mg2 O4 -23.9(3) . . 3_655 3_655 no
O5 Si6 Mg2 O13 -139.8(3) . . 3_655 3_655 no
O8 Si6 Mg2 O5 110.0(3) . . 3_655 . no
O8 Si6 Mg2 Cl -138.46(14) . . 3_655 3_655 no
O8 Si6 Mg2 Si4 90.71(14) . . 3_655 3_655 no
O8 Si6 Mg2 O4 86.18(16) . . 3_655 3_655 no
O8 Si6 Mg2 O13 -29.73(17) . . 3_655 3_655 no
O9 Si6 Mg2 O5 -17.3(3) . . 3_655 . no
O9 Si6 Mg2 Cl 94.20(17) . . 3_655 3_655 no
O9 Si6 Mg2 Si4 -36.63(17) . . 3_655 3_655 no
O9 Si6 Mg2 O4 -41.15(19) . . 3_655 3_655 no
O9 Si6 Mg2 O13 -157.07(18) . . 3_655 3_655 no
C30 Si6 Mg2 O5 -140.1(3) . . 3_655 . no
C30 Si6 Mg2 Cl -28.57(17) . . 3_655 3_655 no
C30 Si6 Mg2 Si4 -159.40(16) . . 3_655 3_655 no
C30 Si6 Mg2 O4 -163.92(18) . . 3_655 3_655 no
C30 Si6 Mg2 O13 80.16(19) . . 3_655 3_655 no
Mg1 Si6 Mg2 O5 11.7(3) 3_655 . 3_655 . no
O8 Si7 O7 Si5 -81.5(6) . . . . no
O12 Si7 O7 Si5 37.6(6) . . . . no
C35 Si7 O7 Si5 157.4(5) . . . . no
O7 Si7 O8 Si6 38.8(4) . . . . no
O12 Si7 O8 Si6 -81.3(3) . . . . no
C35 Si7 O8 Si6 159.9(3) . . . . no
O7 Si7 O12 Si1 -44.4(4) . . . . no
O8 Si7 O12 Si1 74.9(4) . . . . no
C35 Si7 O12 Si1 -165.3(4) . . . . no
O7 Si7 C35 C36 -67.7(4) . . . . no
O7 Si7 C35 C39 174.6(4) . . . . no
O8 Si7 C35 C36 171.9(4) . . . . no
O8 Si7 C35 C39 54.3(4) . . . . no
O12 Si7 C35 C36 53.2(5) . . . . no
O12 Si7 C35 C39 -64.5(4) . . . . no
Si5 Mg1 O4 Si4 52.4(2) . . . . no
Si4 Mg1 O4 Mg2 -155.4(3) . . . . no
Si5 Mg1 O5 Si6 -101.3(2) . . 3_655 3_655 no
O4 Mg1 O5 Mg2 -8.06(13) . . 3_655 . no
O4 Mg1 O5 Si6 159.3(2) . . 3_655 3_655 no
O6 Mg1 O5 Mg2 113.16(15) . . 3_655 . no
O6 Mg1 O5 Si6 -79.5(2) . . 3_655 3_655 no
Si5 Mg1 O5 Mg2 -127.75(10) 3_655 . 3_655 . no
Si6 Mg1 O5 Mg2 -167.3(3) 3_655 . 3_655 . no
O6 Mg1 O5 Mg2 -142.44(14) 3_655 . 3_655 . no
Si4 Mg1 O6 Si5 -88.3(2) . . 3_655 3_655 no
Si4 Mg1 O6 Mg1 100.57(12) . . 3_655 3_655 no
Si5 Mg1 O6 Si5 174.4(2) . . 3_655 3_655 no
Si5 Mg1 O6 Mg1 3.20(12) . . 3_655 3_655 no
O4 Mg1 O6 Si5 -62.3(3) . . 3_655 3_655 no
O4 Mg1 O6 Mg1 126.56(16) . . 3_655 3_655 no
O6 Mg1 O6 Si5 171.2(2) . . 3_655 3_655 no
O6 Mg1 O6 Mg1 .00(12) . . 3_655 3_655 no
O6 Mg1 O4 Mg2 130.58(16) 3_655 . . . no
Si4 Mg1 O6 Si5 50.2(2) . . . . no
Si4 Mg1 O6 Mg1 -121.66(9) . . . 3_655 no
Si5 Mg1 O6 Mg1 -171.9(3) . . . 3_655 no
O4 Mg1 O6 Si5 35.6(3) . . . . no
O4 Mg1 O6 Mg1 -136.25(14) . . . 3_655 no
Si5 Mg1 O6 Si5 174.96(18) 3_655 . . . no
Si5 Mg1 O6 Mg1 3.11(12) 3_655 . . 3_655 no
Si6 Mg1 O6 Si5 -93.5(2) 3_655 . . . no
Si6 Mg1 O6 Mg1 94.63(11) 3_655 . . 3_655 no
O5 Mg1 O6 Si5 -67.7(3) 3_655 . . . no
O5 Mg1 O6 Mg1 120.44(15) 3_655 . . 3_655 no
O6 Mg1 O6 Si5 171.9(2) 3_655 . . . no
O6 Mg1 O6 Mg1 .00(12) 3_655 . . 3_655 no
Si4 Mg1 O5 Mg2 -1.39(13) . . 3_655 . no
Si4 Mg1 O5 Si6 165.95(17) . . 3_655 3_655 no
Si5 Mg1 O5 Mg2 91.40(11) . . 3_655 . no
Si5 Mg1 O4 Si4 -94.2(2) 3_655 . . . no
Si5 Mg1 O4 Mg2 110.35(11) 3_655 . . . no
Si6 Mg1 O4 Si4 171.97(18) 3_655 . . . no
Si6 Mg1 O4 Mg2 16.57(13) 3_655 . . . no
Si5 Mg1 O4 Mg2 -102.98(11) . . . . no
O6 Mg1 O4 Si4 39.7(3) . . . . no
O6 Mg1 O4 Mg2 -115.74(15) . . . . no
O6 Mg1 O4 Si4 -74.0(3) 3_655 . . . no
O5 Mg1 O4 Si4 163.4(2) 3_655 . . . no
O5 Mg1 O4 Mg2 7.98(13) 3_655 . . . no
O5 Mg2 O13 C26 137.5(4) 3_655 . . . no
O5 Mg2 O13 C29 -37.8(5) 3_655 . . . no
Cl Mg2 O5 Mg1 -115.86(12) . . 3_655 . no
Cl Mg2 O5 Si6 79.3(3) . . 3_655 3_655 no
Cl Mg2 O4 Si4 -36.0(3) . . . . no
Cl Mg2 O4 Mg1 118.12(12) . . . . no
Si4 Mg2 O4 Mg1 154.2(3) . . . . no
O13 Mg2 O4 Si4 88.2(3) . . . . no
O13 Mg2 O4 Mg1 -117.69(15) . . . . no
Si6 Mg2 O4 Si4 -169.8(2) 3_655 . . . no
Si6 Mg2 O4 Mg1 -15.67(13) 3_655 . . . no
O5 Mg2 O4 Si4 -162.2(2) 3_655 . . . no
O5 Mg2 O4 Mg1 -8.06(13) 3_655 . . . no
Cl Mg2 O13 C26 4.5(4) . . . . no
Cl Mg2 O13 C29 -170.7(4) . . . . no
Si4 Mg2 O13 C26 -104.9(4) . . . . no
Si4 Mg2 O13 C29 79.8(5) . . . . no
O4 Mg2 O13 C26 -128.1(4) . . . . no
O4 Mg2 O13 C29 56.7(5) . . . . no
Si6 Mg2 O13 C26 124.5(4) 3_655 . . . no
Si6 Mg2 O13 C29 -50.7(5) 3_655 . . . no
O4 Mg2 O5 Mg1 8.08(13) . . 3_655 . no
O4 Mg2 O5 Si6 -156.8(3) . . 3_655 3_655 no
O13 Mg2 O5 Mg1 121.86(15) . . 3_655 . no
O13 Mg2 O5 Si6 -43.0(3) . . 3_655 3_655 no
Si6 Mg2 O5 Mg1 164.9(3) 3_655 . 3_655 . no
Si4 Mg2 O5 Mg1 1.37(13) . . 3_655 . no
Si4 Mg2 O5 Si6 -163.5(2) . . 3_655 3_655 no
C26 O13 C29 C28 4.4(7) . . . . no
Mg2 O13 C29 C28 -179.6(5) . . . . no
Mg2 O13 C26 C27 -161.0(6) . . . . no
C29 O13 C26 C27 14.9(8) . . . . no
C40 O14 C43 C42 -7.7(19) . . . . no
C43 O14 C40 C41 -5(2) . . . . no
C47 O15 C44 C45 -5(3) . . . . no
C44 O15 C47 C46 6(2) . . . . no
Si1 C1 C5 C4 126.6(6) . . . . no
Si1 C1 C2 C3 -131.5(8) . . . . no
C2 C1 C5 C4 2.4(8) . . . . no
C5 C1 C2 C3 -8.0(9) . . . . no
C1 C2 C3 C4 11.5(14) . . . . no
C2 C3 C4 C5 -10.2(15) . . . . no
C3 C4 C5 C1 4.4(12) . . . . no
C7 C6 C10 C9 24.2(7) . . . . no
C10 C6 C7 C8 -8.1(7) . . . . no
Si2 C6 C7 C8 -134.3(6) . . . . no
Si2 C6 C10 C9 150.3(5) . . . . no
C6 C7 C8 C9 -12.3(9) . . . . no
C7 C8 C9 C10 27.5(10) . . . . no
C8 C9 C10 C6 -31.4(9) . . . . no
Si4 C11 C15 C14 -119.2(5) . . . . no
Si4 C11 C12 C13 146.6(5) . . . . no
C12 C11 C15 C14 5.7(6) . . . . no
C15 C11 C12 C13 21.1(7) . . . . no
C11 C12 C13 C14 -40.0(7) . . . . no
C12 C13 C14 C15 42.9(7) . . . . no
C13 C14 C15 C11 -29.8(7) . . . . no
C20 C16 C17 C18 33.7(7) . . . . no
Si3 C16 C20 C19 -157.0(5) . . . . no
Si3 C16 C17 C18 163.1(5) . . . . no
C17 C16 C20 C19 -25.0(7) . . . . no
C16 C17 C18 C19 -29.8(9) . . . . no
C17 C18 C19 C20 14.1(10) . . . . no
C18 C19 C20 C16 6.5(9) . . . . no
Si5 C21 C22 C23 -161.4(4) . . . . no
C25 C21 C22 C23 -35.3(6) . . . . no
Si5 C21 C25 C24 146.7(5) . . . . no
C22 C21 C25 C24 20.3(7) . . . . no
C21 C22 C23 C24 36.9(8) . . . . no
C22 C23 C24 C25 -24.1(9) . . . . no
C23 C24 C25 C21 2.0(9) . . . . no
O13 C26 C27 C28 -28.3(9) . . . . no
C26 C27 C28 C29 30.7(10) . . . . no
C27 C28 C29 O13 -21.9(10) . . . . no
Si6 C30 C31 C32 139.7(5) . . . . no
C31 C30 C34 C33 -31.1(6) . . . . no
Si6 C30 C34 C33 -157.4(4) . . . . no
C34 C30 C31 C32 13.1(6) . . . . no
C30 C31 C32 C33 9.9(8) . . . . no
C31 C32 C33 C34 -29.1(8) . . . . no
C32 C33 C34 C30 36.9(7) . . . . no
Si7 C35 C36 C37 -128.9(7) . . . . no
Si7 C35 C39 C38 143.5(5) . . . . no
C39 C35 C36 C37 -5.8(8) . . . . no
C36 C35 C39 C38 20.7(7) . . . . no
C35 C36 C37 C38 -13.4(13) . . . . no
C36 C37 C38 C39 27.1(13) . . . . no
C37 C38 C39 C35 -29.0(10) . . . . no
O14 C40 C41 C42 16(2) . . . . no
C40 C41 C42 C43 -20.5(19) . . . . no
C41 C42 C43 O14 16.8(17) . . . . no
O15 C44 C45 C46 3(4) . . . . no
C44 C45 C46 C47 1(3) . . . . no
C45 C46 C47 O15 -4(2) . . . . no
